data_1544260
loop_
_publ_author_name
'Li, H.'
'Aquino, A. J. A.'
'Cordes, D. B.'
'Hase, W. L.'
'Krempner, C.'

_publ_section_title
;
 Electronic nature of zwitterionic alkali metal methanides, silanides and
 germanides - a combined experimental and computational approach.
;
_journal_issue 2
_journal_name_full 'Chemical science'
_journal_page_first 1316
_journal_page_last 1328
_journal_paper_doi 10.1039/c6sc02390h
_journal_volume 8
_journal_year 2017
_chemical_formula_moiety 'C15 H39 Ge K O6 Si3'
_chemical_formula_sum 'C15 H39 Ge K O6 Si3'
_chemical_formula_weight 511.42
_chemical_name_systematic
; 
 ? 
;
_space_group_IT_number 14
_symmetry_cell_setting monoclinic
_symmetry_space_group_name_Hall '-P 2yn'
_symmetry_space_group_name_H-M 'P 1 21/n 1'
_atom_sites_solution_hydrogens geom
_atom_sites_solution_primary direct
_atom_sites_solution_secondary difmap
_audit_creation_method SHELXL-97
_audit_update_record
;
2014-05-01 deposited with the CCDC.
2016-10-07 downloaded from the CCDC.
;
_cell_angle_alpha 90.00
_cell_angle_beta 90.528(4)
_cell_angle_gamma 90.00
_cell_formula_units_Z 4
_cell_length_a 8.141(2)
_cell_length_b 19.245(6)
_cell_length_c 16.727(5)
_cell_measurement_reflns_used 7435
_cell_measurement_temperature 100(2)
_cell_measurement_theta_max 26.51
_cell_measurement_theta_min 2.44
_cell_volume 2620.6(13)
_computing_cell_refinement 'Bruker SAINT'
_computing_data_collection 'Bruker APEX2'
_computing_data_reduction 'Bruker SAINT'
_computing_molecular_graphics 'Bruker SHELXTL'
_computing_publication_material 'Bruker SHELXTL'
_computing_structure_refinement 'SHELXL-97 (Sheldrick, 2008)'
_computing_structure_solution 'SHELXS-97 (Sheldrick, 2008)'
_diffrn_ambient_temperature 100(2)
_diffrn_measured_fraction_theta_full 0.994
_diffrn_measured_fraction_theta_max 0.974
_diffrn_measurement_device_type 'Bruker SMART APEX-II CCD'
_diffrn_measurement_method '\w scans'
_diffrn_radiation_monochromator graphite
_diffrn_radiation_source 'fine-focus sealed tube'
_diffrn_radiation_type MoK\a
_diffrn_radiation_wavelength 0.71073
_diffrn_reflns_av_R_equivalents 0.0539
_diffrn_reflns_av_sigmaI/netI 0.0508
_diffrn_reflns_limit_h_max 9
_diffrn_reflns_limit_h_min -10
_diffrn_reflns_limit_k_max 25
_diffrn_reflns_limit_k_min -24
_diffrn_reflns_limit_l_max 22
_diffrn_reflns_limit_l_min -21
_diffrn_reflns_number 27981
_diffrn_reflns_theta_full 25.00
_diffrn_reflns_theta_max 27.91
_diffrn_reflns_theta_min 1.06
_exptl_absorpt_coefficient_mu 1.489
_exptl_absorpt_correction_T_max 0.7073
_exptl_absorpt_correction_T_min 0.6315
_exptl_absorpt_correction_type multi-scan
_exptl_absorpt_process_details 'Bruker SADABS'
_exptl_crystal_colour yellow
_exptl_crystal_density_diffrn 1.296
_exptl_crystal_density_method 'not measured'
_exptl_crystal_description chunk
_exptl_crystal_F_000 1080
_exptl_crystal_size_max 0.34
_exptl_crystal_size_mid 0.28
_exptl_crystal_size_min 0.25
_refine_diff_density_max 1.152
_refine_diff_density_min -2.425
_refine_diff_density_rms 0.165
_refine_ls_extinction_method none
_refine_ls_goodness_of_fit_ref 1.279
_refine_ls_hydrogen_treatment constr
_refine_ls_matrix_type full
_refine_ls_number_parameters 245
_refine_ls_number_reflns 6104
_refine_ls_number_restraints 0
_refine_ls_restrained_S_all 1.279
_refine_ls_R_factor_all 0.1094
_refine_ls_R_factor_gt 0.0960
_refine_ls_shift/su_max 0.000
_refine_ls_shift/su_mean 0.000
_refine_ls_structure_factor_coef Fsqd
_refine_ls_weighting_details 'calc w=1/[\s^2^(Fo^2^)+(0.0000P)^2^+40.7327P] where P=(Fo^2^+2Fc^2^)/3'
_refine_ls_weighting_scheme calc
_refine_ls_wR_factor_gt 0.2123
_refine_ls_wR_factor_ref 0.2175
_reflns_number_gt 5262
_reflns_number_total 6104
_reflns_threshold_expression >2sigma(I)
_cod_data_source_file c6sc02390h2.cif
_cod_data_source_block K-5
_cod_depositor_comments
;
The following automatic conversions were performed:

'_symmetry_cell_setting' value 'Monoclinic' changed to 'monoclinic'
according to
/usr/data/users/saulius/crontab/automatic-downloads/rss-feeds/RSC/lib/dictionaries/cif_core.dic
dictionary named 'cif_core.dic' version 2.4.2 from 2011-04-26.

Automatic conversion script
Id: cif_fix_values 4268 2015-11-12 08:31:59Z antanas 

 Adding full bibliography for 1544257--1544261.cif.

 Adding full bibliography for 1544257--1544261.cif.
;
_cod_original_cell_volume 2620.5(13)
_cod_original_sg_symbol_H-M 'P 21/n'
_cod_database_code 1544260

loop_
_symmetry_equiv_pos_as_xyz
'x, y, z'
'-x+1/2, y+1/2, -z+1/2'
'-x, -y, -z'
'x-1/2, -y-1/2, z-1/2'

loop_
_atom_site_label
_atom_site_type_symbol
_atom_site_fract_x
_atom_site_fract_y
_atom_site_fract_z
_atom_site_U_iso_or_equiv
_atom_site_adp_type
_atom_site_occupancy
_atom_site_symmetry_multiplicity
_atom_site_calc_flag
_atom_site_refinement_flags
Ge1 Ge 0.95139(11) 0.10688(4) 0.75061(6) 0.0184(2) Uani 1 1 d .
K1 K 0.3953(2) 0.10996(9) 0.74738(13) 0.0201(4) Uani 1 1 d .
Si1 Si 0.8062(3) 0.04559(12) 0.64889(15) 0.0179(5) Uani 1 1 d .
Si2 Si 0.8076(4) 0.06449(12) 0.86287(14) 0.0178(5) Uani 1 1 d .
Si3 Si 0.8138(3) 0.21479(11) 0.73782(14) 0.0204(5) Uani 1 1 d .
O1 O 0.6171(8) 0.0216(3) 0.6750(4) 0.0210(14) Uani 1 1 d .
O2 O 0.3223(9) -0.0282(3) 0.7333(4) 0.0294(16) Uani 1 1 d .
O3 O 0.6174(8) 0.0974(4) 0.8702(4) 0.0263(15) Uani 1 1 d .
O4 O 0.3396(10) 0.1772(4) 0.8882(4) 0.0328(18) Uani 1 1 d .
O5 O 0.6234(9) 0.2082(3) 0.7014(5) 0.0302(17) Uani 1 1 d .
O6 O 0.3223(10) 0.1929(4) 0.6200(4) 0.0327(17) Uani 1 1 d .
C1 C 0.9229(14) -0.0374(6) 0.6247(8) 0.042(3) Uani 1 1 d .
H1A H 0.8674 -0.0617 0.5806 0.064 Uiso 1 1 calc R
H1B H 0.9260 -0.0675 0.6720 0.064 Uiso 1 1 calc R
H1C H 1.0353 -0.0257 0.6091 0.064 Uiso 1 1 calc R
C2 C 0.7778(14) 0.0944(6) 0.5520(6) 0.034(3) Uani 1 1 d .
H2A H 0.7150 0.0657 0.5142 0.051 Uiso 1 1 calc R
H2B H 0.8855 0.1051 0.5294 0.051 Uiso 1 1 calc R
H2C H 0.7181 0.1377 0.5620 0.051 Uiso 1 1 calc R
C3 C 0.5160(11) -0.0228(5) 0.6285(6) 0.0225(19) Uani 1 1 d .
H3A H 0.5846 -0.0509 0.5922 0.027 Uiso 1 1 calc R
H3B H 0.4390 0.0051 0.5956 0.027 Uiso 1 1 calc R
C4 C 0.4211(13) -0.0700(5) 0.6830(7) 0.029(2) Uani 1 1 d .
H4A H 0.3509 -0.1018 0.6511 0.034 Uiso 1 1 calc R
H4B H 0.4977 -0.0984 0.7157 0.034 Uiso 1 1 calc R
C5 C 0.2396(13) -0.0666(6) 0.7937(8) 0.039(3) Uani 1 1 d .
H5A H 0.1624 -0.0992 0.7686 0.058 Uiso 1 1 calc R
H5B H 0.1793 -0.0345 0.8282 0.058 Uiso 1 1 calc R
H5C H 0.3201 -0.0925 0.8258 0.058 Uiso 1 1 calc R
C6 C 0.9230(15) 0.0894(6) 0.9570(6) 0.032(2) Uani 1 1 d .
H6A H 0.8751 0.0653 1.0029 0.048 Uiso 1 1 calc R
H6B H 0.9152 0.1397 0.9651 0.048 Uiso 1 1 calc R
H6C H 1.0387 0.0761 0.9520 0.048 Uiso 1 1 calc R
C7 C 0.7807(15) -0.0327(5) 0.8666(6) 0.031(2) Uani 1 1 d .
H7A H 0.7174 -0.0452 0.9141 0.046 Uiso 1 1 calc R
H7B H 0.8887 -0.0551 0.8693 0.046 Uiso 1 1 calc R
H7C H 0.7220 -0.0483 0.8185 0.046 Uiso 1 1 calc R
C8 C 0.5129(13) 0.0887(6) 0.9375(6) 0.029(2) Uani 1 1 d .
H8A H 0.5781 0.0729 0.9843 0.035 Uiso 1 1 calc R
H8B H 0.4283 0.0531 0.9255 0.035 Uiso 1 1 calc R
C9 C 0.4326(14) 0.1564(6) 0.9557(6) 0.031(2) Uani 1 1 d .
H9A H 0.3601 0.1513 1.0025 0.037 Uiso 1 1 calc R
H9B H 0.5169 0.1918 0.9684 0.037 Uiso 1 1 calc R
C10 C 0.268(2) 0.2431(7) 0.8982(8) 0.059(4) Uani 1 1 d .
H10A H 0.1935 0.2420 0.9438 0.088 Uiso 1 1 calc R
H10B H 0.2063 0.2555 0.8497 0.088 Uiso 1 1 calc R
H10C H 0.3545 0.2776 0.9079 0.088 Uiso 1 1 calc R
C11 C 0.7939(17) 0.2650(5) 0.8337(6) 0.039(3) Uani 1 1 d .
H11A H 0.7138 0.3025 0.8263 0.059 Uiso 1 1 calc R
H11B H 0.9007 0.2848 0.8486 0.059 Uiso 1 1 calc R
H11C H 0.7567 0.2338 0.8762 0.059 Uiso 1 1 calc R
C12 C 0.9283(13) 0.2719(5) 0.6656(6) 0.028(2) Uani 1 1 d .
H12A H 0.8820 0.3189 0.6666 0.043 Uiso 1 1 calc R
H12B H 0.9179 0.2528 0.6115 0.043 Uiso 1 1 calc R
H12C H 1.0446 0.2738 0.6811 0.043 Uiso 1 1 calc R
C13 C 0.5225(14) 0.2653(5) 0.6802(8) 0.041(3) Uani 1 1 d .
H13A H 0.5917 0.3068 0.6716 0.049 Uiso 1 1 calc R
H13B H 0.4462 0.2755 0.7245 0.049 Uiso 1 1 calc R
C14 C 0.4260(14) 0.2499(6) 0.6058(7) 0.039(3) Uani 1 1 d .
H14A H 0.3597 0.2910 0.5903 0.047 Uiso 1 1 calc R
H14B H 0.5015 0.2391 0.5614 0.047 Uiso 1 1 calc R
C15 C 0.2468(18) 0.1661(8) 0.5501(7) 0.053(4) Uani 1 1 d .
H15A H 0.1794 0.2023 0.5250 0.080 Uiso 1 1 calc R
H15B H 0.1771 0.1265 0.5642 0.080 Uiso 1 1 calc R
H15C H 0.3316 0.1508 0.5128 0.080 Uiso 1 1 calc R

loop_
_atom_site_aniso_label
_atom_site_aniso_U_11
_atom_site_aniso_U_22
_atom_site_aniso_U_33
_atom_site_aniso_U_23
_atom_site_aniso_U_13
_atom_site_aniso_U_12
Ge1 0.0242(5) 0.0130(4) 0.0179(4) -0.0014(4) 0.0000(4) 0.0016(4)
K1 0.0257(9) 0.0152(8) 0.0193(8) -0.0007(8) 0.0012(9) 0.0004(7)
Si1 0.0149(13) 0.0193(11) 0.0195(11) -0.0070(9) 0.0016(10) 0.0001(10)
Si2 0.0242(14) 0.0127(10) 0.0167(11) 0.0019(8) -0.0022(10) 0.0029(10)
Si3 0.0317(14) 0.0113(9) 0.0182(12) 0.0006(8) 0.0109(11) 0.0007(10)
O1 0.020(3) 0.021(3) 0.021(3) -0.008(3) 0.001(3) -0.006(3)
O2 0.025(4) 0.015(3) 0.048(5) 0.002(3) 0.009(3) 0.000(3)
O3 0.028(4) 0.031(4) 0.020(3) 0.010(3) 0.013(3) 0.011(3)
O4 0.037(5) 0.034(4) 0.028(4) -0.012(3) 0.005(3) 0.006(3)
O5 0.028(4) 0.011(3) 0.051(4) 0.003(3) 0.010(3) 0.004(3)
O6 0.033(4) 0.038(4) 0.027(4) 0.010(3) 0.006(3) 0.013(4)
C1 0.021(6) 0.040(6) 0.066(8) -0.031(6) 0.000(5) 0.010(5)
C2 0.036(6) 0.047(6) 0.021(5) -0.001(4) 0.004(4) -0.002(5)
C3 0.010(5) 0.022(4) 0.035(5) -0.004(4) 0.002(4) -0.004(3)
C4 0.021(5) 0.019(4) 0.046(6) -0.010(4) -0.001(4) -0.001(4)
C5 0.019(6) 0.030(5) 0.067(8) 0.012(5) 0.018(5) -0.001(4)
C6 0.040(7) 0.036(6) 0.021(5) 0.002(4) -0.007(4) -0.006(5)
C7 0.049(7) 0.016(4) 0.028(5) 0.004(4) 0.002(5) -0.010(4)
C8 0.030(6) 0.036(5) 0.021(5) 0.009(4) 0.009(4) -0.001(4)
C9 0.030(6) 0.042(6) 0.019(4) -0.006(4) 0.004(4) -0.017(5)
C10 0.080(11) 0.047(8) 0.050(8) -0.013(6) 0.027(7) 0.017(7)
C11 0.067(9) 0.018(4) 0.033(5) -0.005(4) 0.030(6) -0.001(5)
C12 0.034(6) 0.018(4) 0.034(5) 0.001(4) 0.020(5) 0.003(4)
C13 0.028(6) 0.014(4) 0.082(9) 0.006(5) 0.011(6) 0.006(4)
C14 0.023(6) 0.043(6) 0.052(7) 0.027(5) 0.024(5) 0.012(5)
C15 0.048(8) 0.083(11) 0.029(6) -0.003(6) -0.008(6) 0.006(8)

loop_
_atom_type_symbol
_atom_type_description
_atom_type_scat_dispersion_real
_atom_type_scat_dispersion_imag
_atom_type_scat_source
C C 0.0033 0.0016 'International Tables Vol C Tables 4.2.6.8 and 6.1.1.4'
H H 0.0000 0.0000 'International Tables Vol C Tables 4.2.6.8 and 6.1.1.4'
O O 0.0106 0.0060 'International Tables Vol C Tables 4.2.6.8 and 6.1.1.4'
Si Si 0.0817 0.0704 'International Tables Vol C Tables 4.2.6.8 and 6.1.1.4'
K K 0.2009 0.2494 'International Tables Vol C Tables 4.2.6.8 and 6.1.1.4'
Ge Ge 0.1547 1.8001 'International Tables Vol C Tables 4.2.6.8 and 6.1.1.4'

loop_
_geom_angle_atom_site_label_1
_geom_angle_atom_site_label_2
_geom_angle_atom_site_label_3
_geom_angle
Si2 Ge1 Si3 97.86(9)
Si2 Ge1 Si1 98.66(9)
Si3 Ge1 Si1 97.97(10)
O6 K1 O4 111.1(2)
O6 K1 O2 117.2(2)
O4 K1 O2 119.8(2)
O6 K1 O3 141.0(2)
O4 K1 O3 60.5(2)
O2 K1 O3 96.9(2)
O6 K1 O5 61.6(2)
O4 K1 O5 91.9(2)
O2 K1 O5 141.9(2)
O3 K1 O5 80.1(2)
O6 K1 O1 99.0(2)
O4 K1 O1 141.6(2)
O2 K1 O1 60.5(2)
O3 K1 O1 81.1(2)
O5 K1 O1 81.71(19)
O6 K1 C8 151.2(3)
O4 K1 C8 44.3(2)
O2 K1 C8 91.3(2)
O3 K1 C8 24.7(2)
O5 K1 C8 99.3(3)
O1 K1 C8 99.2(2)
O1 Si1 C2 104.9(4)
O1 Si1 C1 106.7(5)
C2 Si1 C1 107.0(6)
O1 Si1 Ge1 113.8(2)
C2 Si1 Ge1 115.1(4)
C1 Si1 Ge1 108.8(4)
O3 Si2 C7 105.3(5)
O3 Si2 C6 107.2(5)
C7 Si2 C6 106.3(5)
O3 Si2 Ge1 113.0(2)
C7 Si2 Ge1 115.3(3)
C6 Si2 Ge1 109.2(4)
O5 Si3 C11 105.3(5)
O5 Si3 C12 105.9(5)
C11 Si3 C12 107.1(5)
O5 Si3 Ge1 113.9(2)
C11 Si3 Ge1 114.7(4)
C12 Si3 Ge1 109.4(3)
C3 O1 Si1 123.9(6)
C3 O1 K1 103.5(5)
Si1 O1 K1 123.5(3)
C4 O2 C5 113.6(7)
C4 O2 K1 118.6(5)
C5 O2 K1 123.1(6)
C8 O3 Si2 124.8(6)
C8 O3 K1 102.0(6)
Si2 O3 K1 125.6(3)
C10 O4 C9 112.4(9)
C10 O4 K1 127.0(7)
C9 O4 K1 117.6(6)
C13 O5 Si3 124.7(7)
C13 O5 K1 102.1(6)
Si3 O5 K1 125.2(4)
C14 O6 C15 113.7(9)
C14 O6 K1 117.6(7)
C15 O6 K1 121.6(8)
Si1 C1 H1A 109.5
Si1 C1 H1B 109.5
H1A C1 H1B 109.5
Si1 C1 H1C 109.5
H1A C1 H1C 109.5
H1B C1 H1C 109.5
Si1 C2 H2A 109.5
Si1 C2 H2B 109.5
H2A C2 H2B 109.5
Si1 C2 H2C 109.5
H2A C2 H2C 109.5
H2B C2 H2C 109.5
O1 C3 C4 109.4(8)
O1 C3 H3A 109.8
C4 C3 H3A 109.8
O1 C3 H3B 109.8
C4 C3 H3B 109.8
H3A C3 H3B 108.2
O2 C4 C3 108.3(7)
O2 C4 H4A 110.0
C3 C4 H4A 110.0
O2 C4 H4B 110.0
C3 C4 H4B 110.0
H4A C4 H4B 108.4
O2 C5 H5A 109.5
O2 C5 H5B 109.5
H5A C5 H5B 109.5
O2 C5 H5C 109.5
H5A C5 H5C 109.5
H5B C5 H5C 109.5
Si2 C6 H6A 109.5
Si2 C6 H6B 109.5
H6A C6 H6B 109.5
Si2 C6 H6C 109.5
H6A C6 H6C 109.5
H6B C6 H6C 109.5
Si2 C7 H7A 109.5
Si2 C7 H7B 109.5
H7A C7 H7B 109.5
Si2 C7 H7C 109.5
H7A C7 H7C 109.5
H7B C7 H7C 109.5
O3 C8 C9 108.9(8)
O3 C8 H8A 109.9
C9 C8 H8A 109.9
O3 C8 H8B 109.9
C9 C8 H8B 109.9
H8A C8 H8B 108.3
O4 C9 C8 108.5(8)
O4 C9 H9A 110.0
C8 C9 H9A 110.0
O4 C9 H9B 110.0
C8 C9 H9B 110.0
H9A C9 H9B 108.4
O4 C10 H10A 109.5
O4 C10 H10B 109.5
H10A C10 H10B 109.5
O4 C10 H10C 109.5
H10A C10 H10C 109.5
H10B C10 H10C 109.5
Si3 C11 H11A 109.5
Si3 C11 H11B 109.5
H11A C11 H11B 109.5
Si3 C11 H11C 109.5
H11A C11 H11C 109.5
H11B C11 H11C 109.5
Si3 C12 H12A 109.5
Si3 C12 H12B 109.5
H12A C12 H12B 109.5
Si3 C12 H12C 109.5
H12A C12 H12C 109.5
H12B C12 H12C 109.5
O5 C13 C14 110.8(9)
O5 C13 H13A 109.5
C14 C13 H13A 109.5
O5 C13 H13B 109.5
C14 C13 H13B 109.5
H13A C13 H13B 108.1
O6 C14 C13 108.9(8)
O6 C14 H14A 109.9
C13 C14 H14A 109.9
O6 C14 H14B 109.9
C13 C14 H14B 109.9
H14A C14 H14B 108.3
O6 C15 H15A 109.5
O6 C15 H15B 109.5
H15A C15 H15B 109.5
O6 C15 H15C 109.5
H15A C15 H15C 109.5
H15B C15 H15C 109.5

loop_
_geom_bond_atom_site_label_1
_geom_bond_atom_site_label_2
_geom_bond_distance
Ge1 Si2 2.367(3)
Ge1 Si3 2.369(3)
Ge1 Si1 2.376(3)
K1 O6 2.723(7)
K1 O4 2.730(7)
K1 O2 2.735(6)
K1 O3 2.735(7)
K1 O5 2.764(7)
K1 O1 2.767(7)
Si1 O1 1.669(7)
Si1 C2 1.886(11)
Si1 C1 1.904(10)
Si2 O3 1.678(7)
Si2 C7 1.884(9)
Si2 C6 1.889(10)
Si3 O5 1.664(8)
Si3 C11 1.881(10)
Si3 C12 1.887(9)
O1 C3 1.415(11)
O2 C4 1.419(11)
O2 C5 1.425(12)
O3 C8 1.427(11)
O4 C10 1.405(14)
O4 C9 1.411(13)
O5 C13 1.414(12)
O6 C14 1.407(13)
O6 C15 1.413(14)
C1 H1A 0.9800
C1 H1B 0.9800
C1 H1C 0.9800
C2 H2A 0.9800
C2 H2B 0.9800
C2 H2C 0.9800
C3 C4 1.505(14)
C3 H3A 0.9900
C3 H3B 0.9900
C4 H4A 0.9900
C4 H4B 0.9900
C5 H5A 0.9800
C5 H5B 0.9800
C5 H5C 0.9800
C6 H6A 0.9800
C6 H6B 0.9800
C6 H6C 0.9800
C7 H7A 0.9800
C7 H7B 0.9800
C7 H7C 0.9800
C8 C9 1.490(15)
C8 H8A 0.9900
C8 H8B 0.9900
C9 H9A 0.9900
C9 H9B 0.9900
C10 H10A 0.9800
C10 H10B 0.9800
C10 H10C 0.9800
C11 H11A 0.9800
C11 H11B 0.9800
C11 H11C 0.9800
C12 H12A 0.9800
C12 H12B 0.9800
C12 H12C 0.9800
C13 C14 1.496(18)
C13 H13A 0.9900
C13 H13B 0.9900
C14 H14A 0.9900
C14 H14B 0.9900
C15 H15A 0.9800
C15 H15B 0.9800
C15 H15C 0.9800

loop_
_geom_torsion_atom_site_label_1
_geom_torsion_atom_site_label_2
_geom_torsion_atom_site_label_3
_geom_torsion_atom_site_label_4
_geom_torsion
Si2 Ge1 Si1 O1 23.8(3)
Si3 Ge1 Si1 O1 -75.5(3)
Si2 Ge1 Si1 C2 144.9(4)
Si3 Ge1 Si1 C2 45.6(4)
Si2 Ge1 Si1 C1 -95.0(5)
Si3 Ge1 Si1 C1 165.7(5)
Si3 Ge1 Si2 O3 26.8(3)
Si1 Ge1 Si2 O3 -72.6(3)
Si3 Ge1 Si2 C7 148.0(4)
Si1 Ge1 Si2 C7 48.7(4)
Si3 Ge1 Si2 C6 -92.4(4)
Si1 Ge1 Si2 C6 168.2(4)
Si2 Ge1 Si3 O5 -73.5(3)
Si1 Ge1 Si3 O5 26.4(3)
Si2 Ge1 Si3 C11 47.9(4)
Si1 Ge1 Si3 C11 147.8(4)
Si2 Ge1 Si3 C12 168.2(4)
Si1 Ge1 Si3 C12 -91.9(4)
C2 Si1 O1 C3 61.8(8)
C1 Si1 O1 C3 -51.5(9)
Ge1 Si1 O1 C3 -171.6(6)
C2 Si1 O1 K1 -79.5(5)
C1 Si1 O1 K1 167.2(5)
Ge1 Si1 O1 K1 47.1(4)
O6 K1 O1 C3 -75.9(5)
O4 K1 O1 C3 142.2(5)
O2 K1 O1 C3 40.3(5)
O3 K1 O1 C3 143.5(5)
O5 K1 O1 C3 -135.3(5)
O6 K1 O1 Si1 71.8(4)
O4 K1 O1 Si1 -70.1(5)
O2 K1 O1 Si1 -172.0(5)
O3 K1 O1 Si1 -68.8(4)
O5 K1 O1 Si1 12.5(4)
O6 K1 O2 C4 72.9(7)
O4 K1 O2 C4 -147.4(7)
O3 K1 O2 C4 -87.6(7)
O5 K1 O2 C4 -4.8(9)
O1 K1 O2 C4 -12.0(6)
O6 K1 O2 C5 -132.9(7)
O4 K1 O2 C5 6.8(8)
O3 K1 O2 C5 66.6(8)
O5 K1 O2 C5 149.4(7)
O1 K1 O2 C5 142.2(8)
C7 Si2 O3 C8 62.6(9)
C6 Si2 O3 C8 -50.3(9)
Ge1 Si2 O3 C8 -170.6(7)
C7 Si2 O3 K1 -81.4(5)
C6 Si2 O3 K1 165.7(4)
Ge1 Si2 O3 K1 45.3(5)
O6 K1 O3 C8 130.2(6)
O4 K1 O3 C8 42.5(5)
O2 K1 O3 C8 -78.0(6)
O5 K1 O3 C8 140.4(6)
O1 K1 O3 C8 -136.6(6)
O6 K1 O3 Si2 -79.4(5)
O4 K1 O3 Si2 -167.0(5)
O2 K1 O3 Si2 72.5(4)
O5 K1 O3 Si2 -69.2(4)
O1 K1 O3 Si2 13.9(4)
O6 K1 O4 C10 5.9(11)
O2 K1 O4 C10 -136.0(10)
O3 K1 O4 C10 143.6(11)
O5 K1 O4 C10 66.1(10)
O1 K1 O4 C10 145.1(10)
O6 K1 O4 C9 -153.0(7)
O2 K1 O4 C9 65.1(7)
O3 K1 O4 C9 -15.4(6)
O5 K1 O4 C9 -92.9(7)
O1 K1 O4 C9 -13.8(9)
C11 Si3 O5 C13 60.6(10)
C12 Si3 O5 C13 -52.7(10)
Ge1 Si3 O5 C13 -172.9(8)
C11 Si3 O5 K1 -82.6(5)
C12 Si3 O5 K1 164.1(4)
Ge1 Si3 O5 K1 43.8(5)
O6 K1 O5 C13 38.5(7)
O4 K1 O5 C13 -74.6(7)
O2 K1 O5 C13 137.2(7)
O3 K1 O5 C13 -134.2(7)
O1 K1 O5 C13 143.5(7)
O6 K1 O5 Si3 -171.7(5)
O4 K1 O5 Si3 75.2(4)
O2 K1 O5 Si3 -73.0(6)
O3 K1 O5 Si3 15.5(4)
O1 K1 O5 Si3 -66.8(4)
O4 K1 O6 C14 69.8(7)
O2 K1 O6 C14 -147.3(6)
O3 K1 O6 C14 1.0(8)
O5 K1 O6 C14 -10.5(6)
O1 K1 O6 C14 -85.9(7)
O4 K1 O6 C15 -141.7(8)
O2 K1 O6 C15 1.3(9)
O3 K1 O6 C15 149.5(8)
O5 K1 O6 C15 138.0(9)
O1 K1 O6 C15 62.6(8)
Si1 O1 C3 C4 142.3(7)
K1 O1 C3 C4 -70.1(7)
Si1 O1 C3 K1 -147.6(7)
O6 K1 C3 O1 106.4(5)
O4 K1 C3 O1 -71.1(8)
O2 K1 C3 O1 -125.8(7)
O3 K1 C3 O1 -36.7(5)
O5 K1 C3 O1 44.8(5)
O6 K1 C3 C4 -136.2(6)
O4 K1 C3 C4 46.3(9)
O2 K1 C3 C4 -8.5(5)
O3 K1 C3 C4 80.7(6)
O5 K1 C3 C4 162.2(6)
O1 K1 C3 C4 117.4(9)
C5 O2 C4 C3 -173.6(9)
K1 O2 C4 C3 -17.0(10)
O1 C3 C4 O2 60.4(10)
Si2 O3 C8 C9 136.8(8)
K1 O3 C8 C9 -72.4(8)
Si2 O3 C8 K1 -150.8(8)
O6 K1 C8 O3 -84.9(7)
O4 K1 C8 O3 -122.7(7)
O2 K1 C8 O3 103.8(5)
O5 K1 C8 O3 -39.5(6)
O1 K1 C8 O3 43.5(6)
O6 K1 C8 C9 30.7(9)
O4 K1 C8 C9 -7.1(5)
O2 K1 C8 C9 -140.7(6)
O3 K1 C8 C9 115.5(9)
O5 K1 C8 C9 76.0(6)
O1 K1 C8 C9 159.0(6)
C10 O4 C9 C8 -176.0(10)
K1 O4 C9 C8 -14.1(10)
O3 C8 C9 O4 60.1(11)
Si3 O5 C13 C14 141.0(7)
K1 O5 C13 C14 -69.0(9)
Si3 O5 C13 K1 -149.9(9)
O6 K1 C13 O5 -128.2(8)
O4 K1 C13 O5 104.8(7)
O2 K1 C13 O5 -78.1(10)
O3 K1 C13 O5 45.4(7)
O1 K1 C13 O5 -36.9(7)
O6 K1 C13 C14 -9.2(5)
O4 K1 C13 C14 -136.1(6)
O2 K1 C13 C14 40.9(9)
O3 K1 C13 C14 164.4(6)
O5 K1 C13 C14 119.0(10)
O1 K1 C13 C14 82.1(6)
C15 O6 C14 C13 -169.4(10)
K1 O6 C14 C13 -18.5(10)
O5 C13 C14 O6 62.0(11)
